data_2217446
loop_
_publ_author_name
'Fang-Hua Zhu'
'Jun-Xiao Yang'
'Zhi-Hua Mao'
'Ru-Gang Xie'

_publ_section_title
;1-[Bicyclo[4.2.0]octa-1(6),2,4-trien-3-yl]-3-[bicyclo[4.2.0]octa-1(6),2,4-trien-3-ylmethyl]imidazolium
 hexafluorophosphate
;
_journal_coeditor_code CI2536
_journal_issue 2
_journal_name_full 'Acta Crystallographica Section E'
_journal_page_first o434
_journal_page_last o434
_journal_paper_doi 10.1107/S1600536807067086
_journal_volume 64
_journal_year 2008
_chemical_formula_iupac 'C20 H19 N2 +, F6 P -'
_chemical_formula_moiety 'C20 H19 N2 +, F6 P -'
_chemical_formula_sum 'C20 H19 F6 N2 P'
_chemical_formula_weight 432.34
_chemical_name_systematic
;
1-[Bicyclo[4.2.0]octa-1(6),2,4-trien-3-yl]-3-[bicyclo[4.2.0]octa-
1(6),2,4-trien-3-ylmethyl]imidazolium hexafluorophosphate
;
_space_group_IT_number 2
_symmetry_cell_setting triclinic
_symmetry_space_group_name_Hall '-P 1'
_symmetry_space_group_name_H-M 'P -1'
_atom_sites_solution_hydrogens geom
_atom_sites_solution_primary direct
_atom_sites_solution_secondary difmap
_cell_angle_alpha 86.82(2)
_cell_angle_beta 86.44(2)
_cell_angle_gamma 73.61(2)
_cell_formula_units_Z 2
_cell_length_a 9.311(3)
_cell_length_b 10.138(3)
_cell_length_c 10.562(3)
_cell_measurement_reflns_used 20
_cell_measurement_temperature 296(2)
_cell_measurement_theta_max 9.08
_cell_measurement_theta_min 4.85
_cell_volume 953.9(5)
_computing_cell_refinement 'DIFRAC (Gabe & White, 1993)'
_computing_data_collection 'DIFRAC (Gabe & White, 1993)'
_computing_data_reduction 'NRCVAX (Gabe <i>et al.</i>,  1989)'
_computing_molecular_graphics 'ORTEPIII (Burnett & Johnson, 1996)'
_computing_publication_material 'SHELXL97 (Sheldrick, 1997) and PLATON (Spek, 2003)'
_computing_structure_refinement 'SHELXL97 (Sheldrick, 1997)'
_computing_structure_solution 'SHELXS97 (Sheldrick, 1997)'
_diffrn_ambient_temperature 296(2)
_diffrn_measured_fraction_theta_full 0.988
_diffrn_measured_fraction_theta_max 0.988
_diffrn_measurement_device_type 'Enraf--Nonius CAD-4'
_diffrn_measurement_method \w/2\q
_diffrn_radiation_monochromator graphite
_diffrn_radiation_source 'fine-focus sealed tube'
_diffrn_radiation_type MoK\a
_diffrn_radiation_wavelength 0.71073
_diffrn_reflns_av_R_equivalents 0.0057
_diffrn_reflns_av_sigmaI/netI 0.0492
_diffrn_reflns_limit_h_max 11
_diffrn_reflns_limit_h_min -10
_diffrn_reflns_limit_k_max 12
_diffrn_reflns_limit_k_min -2
_diffrn_reflns_limit_l_max 12
_diffrn_reflns_limit_l_min -12
_diffrn_reflns_number 3558
_diffrn_reflns_theta_full 25.52
_diffrn_reflns_theta_max 25.52
_diffrn_reflns_theta_min 1.93
_diffrn_standards_decay_% 4.599
_diffrn_standards_interval_count 300
_diffrn_standards_number 3
_exptl_absorpt_coefficient_mu 0.210
_exptl_absorpt_correction_type none
_exptl_crystal_colour colourless
_exptl_crystal_density_diffrn 1.505
_exptl_crystal_density_method 'not measured'
_exptl_crystal_description Block
_exptl_crystal_F_000 444
_exptl_crystal_size_max 0.28
_exptl_crystal_size_mid 0.25
_exptl_crystal_size_min 0.18
_refine_diff_density_max 0.636
_refine_diff_density_min -0.413
_refine_ls_extinction_method none
_refine_ls_goodness_of_fit_ref 1.146
_refine_ls_hydrogen_treatment constr
_refine_ls_matrix_type full
_refine_ls_number_parameters 299
_refine_ls_number_reflns 3522
_refine_ls_number_restraints 81
_refine_ls_restrained_S_all 1.157
_refine_ls_R_factor_all 0.1189
_refine_ls_R_factor_gt 0.0753
_refine_ls_shift/su_max 0.001
_refine_ls_shift/su_mean <0.001
_refine_ls_structure_factor_coef Fsqd
_refine_ls_weighting_details 'calc w=1/[\s^2^(Fo^2^)+(0.1349P)^2^] where P=(Fo^2^+2Fc^2^)/3'
_refine_ls_weighting_scheme calc
_refine_ls_wR_factor_gt 0.2035
_refine_ls_wR_factor_ref 0.2233
_reflns_number_gt 2238
_reflns_number_total 3522
_reflns_threshold_expression I>2\s(I)
_cod_data_source_file ci2536.cif
_cod_data_source_block I
_cod_depositor_comments
;
The following automatic conversions were performed:
'_symmetry_cell_setting' value 'Triclinic' changed to 'triclinic'
according to '/home/saulius/struct/CIF-dictionaries/cif_core.dic'
dictionary named 'cif_core.dic' version 2.4.1 from 2010-06-29.

Automatic conversion script
Id: cif_fix_enum 1527 2010-12-29 10:47:43Z saulius 

The following automatic conversions were performed:

'_symmetry_cell_setting' value 'Triclinic' changed to 'triclinic'
according to /home/saulius/struct/CIF-dictionaries/cif_core.dic
dictionary named 'cif_core.dic' version 2.4.1 from 2010-06-29.

Automatic conversion script
Id: cif_fix_values 1715 2011-07-08 13:25:40Z adriana 
;
_cod_database_code 2217446
_cod_database_fobs_code 2217446

loop_
_symmetry_equiv_pos_as_xyz
'x, y, z'
'-x, -y, -z'

loop_
_atom_site_type_symbol
_atom_site_label
_atom_site_fract_x
_atom_site_fract_y
_atom_site_fract_z
_atom_site_U_iso_or_equiv
_atom_site_adp_type
_atom_site_calc_flag
_atom_site_refinement_flags
_atom_site_occupancy
_atom_site_disorder_assembly
_atom_site_disorder_group
N N1 0.3258(3) -0.0608(3) 0.3056(3) 0.0388(7) Uani d . 1 . .
N N2 0.1779(3) 0.1062(3) 0.1997(3) 0.0412(7) Uani d . 1 . .
C C1 0.7078(6) -0.4108(5) 0.5742(4) 0.0654(13) Uani d . 1 . .
H H1A 0.6556 -0.4310 0.6520 0.078 Uiso calc R 1 . .
H H1B 0.7911 -0.3758 0.5917 0.078 Uiso calc R 1 . .
C C2 0.7481(5) -0.5286(5) 0.4784(4) 0.0658(13) Uani d . 1 . .
H H2A 0.8522 -0.5547 0.4476 0.079 Uiso calc R 1 . .
H H2B 0.7152 -0.6086 0.5066 0.079 Uiso calc R 1 . .
C C3 0.6426(4) -0.4283(4) 0.3899(4) 0.0486(10) Uani d . 1 . .
C C4 0.5802(5) -0.4138(4) 0.2742(4) 0.0534(11) Uani d . 1 . .
H H4 0.6062 -0.4838 0.2166 0.064 Uiso calc R 1 . .
C C5 0.4756(4) -0.2881(4) 0.2472(3) 0.0477(10) Uani d . 1 . .
H H5 0.4297 -0.2731 0.1700 0.057 Uiso calc R 1 . .
C C6 0.4397(4) -0.1854(4) 0.3348(3) 0.0385(8) Uani d . 1 . .
C C7 0.5044(4) -0.2001(4) 0.4520(3) 0.0452(9) Uani d . 1 . .
H H7 0.4809 -0.1304 0.5099 0.054 Uiso calc R 1 . .
C C8 0.6057(5) -0.3256(4) 0.4753(3) 0.0474(9) Uani d . 1 . .
C C9 0.2990(4) 0.0017(3) 0.1915(3) 0.0381(8) Uani d . 1 . .
H H9 0.3572 -0.0247 0.1175 0.046 Uiso calc R 1 . .
C C10 0.1233(5) 0.1122(4) 0.3233(4) 0.0583(12) Uani d . 1 . .
H H10 0.0378 0.1759 0.3552 0.070 Uiso calc R 1 . .
C C11 0.2151(5) 0.0095(4) 0.3902(4) 0.0525(10) Uani d . 1 . .
H H11 0.2059 -0.0104 0.4768 0.063 Uiso calc R 1 . .
C C12 0.1133(4) 0.2028(4) 0.0937(3) 0.0457(9) Uani d . 1 . .
H H12A 0.0101 0.2026 0.0854 0.055 Uiso calc R 1 . .
H H12B 0.1688 0.1715 0.0150 0.055 Uiso calc R 1 . .
C C13 0.1181(4) 0.3462(4) 0.1145(3) 0.0394(8) Uani d . 1 . .
C C14 -0.0027(4) 0.4358(4) 0.1797(3) 0.0414(9) Uani d . 1 . .
H H14 -0.0882 0.4103 0.2072 0.050 Uiso calc R 1 . .
C C15 0.0126(4) 0.5639(4) 0.2006(3) 0.0446(9) Uani d . 1 . .
C C16 -0.0632(5) 0.7005(4) 0.2603(5) 0.0611(12) Uani d . 1 . .
H H16A -0.0769 0.6945 0.3520 0.073 Uiso calc R 1 . .
H H16B -0.1550 0.7522 0.2215 0.073 Uiso calc R 1 . .
C C17 0.0771(5) 0.7460(4) 0.2122(4) 0.0613(12) Uani d . 1 . .
H H17A 0.0569 0.8218 0.1496 0.074 Uiso calc R 1 . .
H H17B 0.1360 0.7622 0.2793 0.074 Uiso calc R 1 . .
C C18 0.1361(4) 0.6058(4) 0.1564(3) 0.0448(9) Uani d . 1 . .
C C19 0.2544(4) 0.5185(4) 0.0891(4) 0.0494(10) Uani d . 1 . .
H H19 0.3375 0.5464 0.0583 0.059 Uiso calc R 1 . .
C C20 0.2429(4) 0.3886(4) 0.0702(3) 0.0465(10) Uani d . 1 . .
H H20 0.3209 0.3271 0.0264 0.056 Uiso calc R 1 . .
P P1 0.67915(11) 0.11989(10) 0.17994(9) 0.0466(4) Uani d . 1 . .
F F1 0.5204(3) 0.1791(4) 0.2485(3) 0.0890(10) Uani d . 1 . .
F F2 0.8367(3) 0.0567(3) 0.1101(3) 0.0964(11) Uani d . 1 . .
F F3 0.6267(4) 0.0006(4) 0.1205(3) 0.0908(17) Uani d PDU 0.869(9) A 1
F F4 0.7321(5) 0.0220(4) 0.2990(3) 0.109(2) Uani d PDU 0.869(9) A 1
F F5 0.7340(4) 0.2334(4) 0.2388(5) 0.112(2) Uani d PDU 0.869(9) A 1
F F6 0.6275(5) 0.2124(5) 0.0586(4) 0.120(2) Uani d PDU 0.869(9) A 1
F F3A 0.6793(7) -0.018(2) 0.2185(12) 0.127(14) Uani d PDU 0.131(9) A 2
F F4A 0.7527(10) 0.1314(12) 0.3022(15) 0.090(10) Uani d PDU 0.131(9) A 2
F F5A 0.6805(7) 0.260(2) 0.1369(12) 0.103(11) Uani d PDU 0.131(9) A 2
F F6A 0.6104(10) 0.1040(12) 0.0613(16) 0.093(10) Uani d PDU 0.131(9) A 2

loop_
_atom_site_aniso_label
_atom_site_aniso_U_11
_atom_site_aniso_U_22
_atom_site_aniso_U_33
_atom_site_aniso_U_12
_atom_site_aniso_U_13
_atom_site_aniso_U_23
N1 0.0443(17) 0.0364(15) 0.0320(15) -0.0048(13) -0.0036(12) -0.0025(12)
N2 0.0480(18) 0.0395(16) 0.0332(15) -0.0068(14) -0.0038(13) -0.0028(12)
C1 0.075(3) 0.066(3) 0.047(2) -0.005(2) -0.023(2) 0.011(2)
C2 0.064(3) 0.065(3) 0.056(3) 0.002(2) -0.013(2) 0.012(2)
C3 0.046(2) 0.051(2) 0.042(2) -0.0017(18) -0.0069(16) 0.0010(17)
C4 0.050(2) 0.055(2) 0.046(2) 0.0046(18) -0.0117(17) -0.0145(18)
C5 0.049(2) 0.055(2) 0.0348(19) -0.0043(18) -0.0110(16) -0.0087(17)
C6 0.0361(18) 0.0414(19) 0.0340(17) -0.0041(15) -0.0050(14) 0.0004(14)
C7 0.057(2) 0.048(2) 0.0287(17) -0.0099(18) -0.0066(16) -0.0024(15)
C8 0.055(2) 0.050(2) 0.0331(18) -0.0094(18) -0.0107(16) 0.0070(16)
C9 0.044(2) 0.0407(19) 0.0286(16) -0.0088(16) -0.0053(14) -0.0017(14)
C10 0.068(3) 0.049(2) 0.042(2) 0.008(2) 0.0080(19) -0.0024(18)
C11 0.061(3) 0.050(2) 0.0356(19) 0.0015(19) 0.0081(18) -0.0034(16)
C12 0.052(2) 0.046(2) 0.0351(18) -0.0040(17) -0.0135(16) -0.0021(16)
C13 0.0406(19) 0.0434(19) 0.0305(17) -0.0041(15) -0.0117(14) 0.0019(14)
C14 0.0363(19) 0.043(2) 0.0417(19) -0.0050(15) -0.0094(15) 0.0040(15)
C15 0.041(2) 0.043(2) 0.044(2) -0.0004(16) -0.0123(16) 0.0019(16)
C16 0.058(3) 0.043(2) 0.075(3) -0.0011(19) -0.008(2) -0.008(2)
C17 0.063(3) 0.050(2) 0.071(3) -0.015(2) -0.014(2) -0.002(2)
C18 0.045(2) 0.047(2) 0.0414(19) -0.0100(17) -0.0131(16) 0.0077(16)
C19 0.042(2) 0.064(3) 0.044(2) -0.0179(19) -0.0051(17) 0.0037(18)
C20 0.040(2) 0.056(2) 0.0373(19) -0.0024(17) -0.0069(16) -0.0042(17)
P1 0.0469(6) 0.0481(6) 0.0409(6) -0.0061(5) -0.0024(4) -0.0045(4)
F1 0.0595(17) 0.125(2) 0.0650(17) 0.0038(16) 0.0102(13) -0.0246(17)
F2 0.0592(18) 0.098(2) 0.127(3) -0.0126(16) 0.0273(18) -0.042(2)
F3 0.093(3) 0.122(4) 0.078(3) -0.060(3) 0.027(2) -0.048(3)
F4 0.165(4) 0.074(3) 0.054(2) 0.023(3) -0.021(2) 0.0058(18)
F5 0.105(3) 0.082(3) 0.158(5) -0.031(2) 0.003(3) -0.061(3)
F6 0.151(4) 0.106(4) 0.060(2) 0.024(3) 0.002(2) 0.034(2)
F3A 0.122(19) 0.094(16) 0.18(2) -0.059(14) -0.017(16) 0.033(16)
F4A 0.077(13) 0.105(19) 0.079(13) -0.006(12) -0.049(11) 0.013(12)
F5A 0.140(19) 0.086(15) 0.091(17) -0.050(13) 0.001(14) 0.004(13)
F6A 0.145(18) 0.095(17) 0.052(12) -0.048(14) -0.024(11) -0.012(12)

loop_
_atom_type_symbol
_atom_type_description
_atom_type_scat_dispersion_real
_atom_type_scat_dispersion_imag
_atom_type_scat_source
C C 0.0033 0.0016 'International Tables Vol C Tables 4.2.6.8 and 6.1.1.4'
H H 0.0000 0.0000 'International Tables Vol C Tables 4.2.6.8 and 6.1.1.4'
F F 0.0171 0.0103 'International Tables Vol C Tables 4.2.6.8 and 6.1.1.4'
N N 0.0061 0.0033 'International Tables Vol C Tables 4.2.6.8 and 6.1.1.4'
P P 0.1023 0.0942 'International Tables Vol C Tables 4.2.6.8 and 6.1.1.4'

loop_
_geom_angle_atom_site_label_1
_geom_angle_atom_site_label_2
_geom_angle_atom_site_label_3
_geom_angle
C9 N1 C11 107.5(3)
C9 N1 C6 126.8(3)
C11 N1 C6 125.4(3)
C9 N2 C10 108.2(3)
C9 N2 C12 125.8(3)
C10 N2 C12 125.9(3)
C8 C1 C2 86.7(3)
C8 C1 H1A 114.2
C2 C1 H1A 114.2
C8 C1 H1B 114.2
C2 C1 H1B 114.2
H1A C1 H1B 111.4
C3 C2 C1 86.3(3)
C3 C2 H2A 114.3
C1 C2 H2A 114.3
C3 C2 H2B 114.3
C1 C2 H2B 114.3
H2A C2 H2B 111.4
C4 C3 C8 122.4(3)
C4 C3 C2 144.0(4)
C8 C3 C2 93.5(3)
C3 C4 C5 116.3(3)
C3 C4 H4 121.8
C5 C4 H4 121.8
C6 C5 C4 120.5(3)
C6 C5 H5 119.8
C4 C5 H5 119.8
C5 C6 C7 123.0(3)
C5 C6 N1 118.5(3)
C7 C6 N1 118.5(3)
C8 C7 C6 114.7(3)
C8 C7 H7 122.7
C6 C7 H7 122.7
C3 C8 C7 123.1(3)
C3 C8 C1 93.5(3)
C7 C8 C1 143.4(3)
N2 C9 N1 109.6(3)
N2 C9 H9 125.2
N1 C9 H9 125.2
C11 C10 N2 107.8(3)
C11 C10 H10 126.1
N2 C10 H10 126.1
C10 C11 N1 106.8(3)
C10 C11 H11 126.6
N1 C11 H11 126.6
N2 C12 C13 111.8(3)
N2 C12 H12A 109.3
C13 C12 H12A 109.3
N2 C12 H12B 109.3
C13 C12 H12B 109.3
H12A C12 H12B 107.9
C20 C13 C14 120.9(3)
C20 C13 C12 119.8(3)
C14 C13 C12 119.3(3)
C15 C14 C13 116.0(4)
C15 C14 H14 122.0
C13 C14 H14 122.0
C14 C15 C18 123.0(3)
C14 C15 C16 144.1(4)
C18 C15 C16 93.0(3)
C15 C16 C17 86.7(3)
C15 C16 H16A 114.2
C17 C16 H16A 114.2
C15 C16 H16B 114.2
C17 C16 H16B 114.2
H16A C16 H16B 111.4
C18 C17 C16 86.8(3)
C18 C17 H17A 114.2
C16 C17 H17A 114.2
C18 C17 H17B 114.2
C16 C17 H17B 114.2
H17A C17 H17B 111.3
C15 C18 C19 121.1(4)
C15 C18 C17 93.5(3)
C19 C18 C17 145.3(4)
C20 C19 C18 116.7(4)
C20 C19 H19 121.6
C18 C19 H19 121.6
C19 C20 C13 122.2(3)
C19 C20 H20 118.9
C13 C20 H20 118.9
F3A P1 F5A 178.4(5)
F3A P1 F6A 88.8(6)
F5A P1 F6A 90.0(6)
F3A P1 F4A 89.6(6)
F5A P1 F4A 91.5(6)
F6A P1 F4A 178.2(6)
F5 P1 F6 92.2(3)
F5 P1 F4 89.7(3)
F6 P1 F4 177.9(2)
F3A P1 F1 91.1(2)
F5A P1 F1 90.1(2)
F6A P1 F1 91.5(2)
F4A P1 F1 89.5(2)
F5 P1 F1 89.43(19)
F6 P1 F1 90.82(19)
F4 P1 F1 90.17(19)
F3A P1 F2 87.5(2)
F5A P1 F2 91.3(2)
F6A P1 F2 87.4(2)
F4A P1 F2 91.5(2)
F5 P1 F2 92.30(19)
F6 P1 F2 89.4(2)
F4 P1 F2 89.5(2)
F1 P1 F2 178.25(18)
F5 P1 F3 178.5(2)
F6 P1 F3 88.8(3)
F4 P1 F3 89.3(2)
F1 P1 F3 91.61(18)
F2 P1 F3 86.66(17)

loop_
_geom_bond_atom_site_label_1
_geom_bond_atom_site_label_2
_geom_bond_distance
N1 C9 1.334(4)
N1 C11 1.382(4)
N1 C6 1.435(4)
N2 C9 1.313(4)
N2 C10 1.370(5)
N2 C12 1.484(4)
C1 C8 1.517(5)
C1 C2 1.558(6)
C1 H1A 0.97
C1 H1B 0.97
C2 C3 1.522(5)
C2 H2A 0.97
C2 H2B 0.97
C3 C4 1.368(5)
C3 C8 1.371(5)
C4 C5 1.395(5)
C4 H4 0.93
C5 C6 1.386(5)
C5 H5 0.93
C6 C7 1.393(5)
C7 C8 1.373(5)
C7 H7 0.93
C9 H9 0.93
C10 C11 1.343(5)
C10 H10 0.93
C11 H11 0.93
C12 C13 1.497(5)
C12 H12A 0.97
C12 H12B 0.97
C13 C20 1.395(5)
C13 C14 1.400(5)
C14 C15 1.378(5)
C14 H14 0.93
C15 C18 1.381(6)
C15 C16 1.518(5)
C16 C17 1.552(7)
C16 H16A 0.97
C16 H16B 0.97
C17 C18 1.510(5)
C17 H17A 0.97
C17 H17B 0.97
C18 C19 1.387(5)
C19 C20 1.378(5)
C19 H19 0.93
C20 H20 0.93
P1 F3A 1.43(3)
P1 F5A 1.47(2)
P1 F6A 1.48(2)
P1 F4A 1.524(18)
P1 F5 1.556(4)
P1 F6 1.563(4)
P1 F4 1.572(4)
P1 F1 1.576(3)
P1 F2 1.579(3)
P1 F3 1.597(4)

loop_
_geom_hbond_atom_site_label_D
_geom_hbond_atom_site_label_H
_geom_hbond_atom_site_label_A
_geom_hbond_site_symmetry_A
_geom_hbond_distance_DH
_geom_hbond_distance_HA
_geom_hbond_distance_DA
_geom_hbond_angle_DHA
C2 H2B Cg1 2_646 0.97 3.00 3.813(5) 143

loop_
_geom_torsion_atom_site_label_1
_geom_torsion_atom_site_label_2
_geom_torsion_atom_site_label_3
_geom_torsion_atom_site_label_4
_geom_torsion
C8 C1 C2 C3 0.8(3)
C1 C2 C3 C4 -177.7(7)
C1 C2 C3 C8 -0.9(4)
C8 C3 C4 C5 -0.3(7)
C2 C3 C4 C5 176.0(6)
C3 C4 C5 C6 0.3(7)
C4 C5 C6 C7 0.4(7)
C4 C5 C6 N1 -176.8(4)
C9 N1 C6 C5 -35.6(6)
C11 N1 C6 C5 138.2(4)
C9 N1 C6 C7 147.2(4)
C11 N1 C6 C7 -39.0(5)
C5 C6 C7 C8 -0.9(6)
N1 C6 C7 C8 176.2(3)
C4 C3 C8 C7 -0.3(7)
C2 C3 C8 C7 -178.1(4)
C4 C3 C8 C1 178.7(4)
C2 C3 C8 C1 0.9(4)
C6 C7 C8 C3 0.9(6)
C6 C7 C8 C1 -177.5(6)
C2 C1 C8 C3 -0.9(4)
C2 C1 C8 C7 177.7(6)
C10 N2 C9 N1 -0.2(4)
C12 N2 C9 N1 178.7(3)
C11 N1 C9 N2 -0.3(4)
C6 N1 C9 N2 174.4(3)
C9 N2 C10 C11 0.6(5)
C12 N2 C10 C11 -178.3(4)
N2 C10 C11 N1 -0.8(5)
C9 N1 C11 C10 0.7(5)
C6 N1 C11 C10 -174.1(4)
C9 N2 C12 C13 -115.5(4)
C10 N2 C12 C13 63.2(5)
N2 C12 C13 C20 89.8(4)
N2 C12 C13 C14 -89.5(4)
C20 C13 C14 C15 -2.4(5)
C12 C13 C14 C15 177.0(3)
C13 C14 C15 C18 2.5(5)
C13 C14 C15 C16 -178.8(5)
C14 C15 C16 C17 -179.7(5)
C18 C15 C16 C17 -0.8(3)
C15 C16 C17 C18 0.8(3)
C14 C15 C18 C19 -1.0(6)
C16 C15 C18 C19 179.7(3)
C14 C15 C18 C17 -179.9(3)
C16 C15 C18 C17 0.9(3)
C16 C17 C18 C15 -0.9(3)
C16 C17 C18 C19 -179.2(6)
C15 C18 C19 C20 -0.7(5)
C17 C18 C19 C20 177.3(5)
C18 C19 C20 C13 0.8(5)
C14 C13 C20 C19 0.8(5)
C12 C13 C20 C19 -178.6(3)
